data_7028037
loop_
_publ_author_name
'Albert, Joan'
'Gonz\'alez, Asensio'
'Granell, Jaume'
'Moragas, Rosa'
'Solans, Xavier'
'Font-Bard\'ia, Merc\`e'

_publ_section_title
;
 Hydrazo-keto and azo-enol tautomerism in organometallic palladacycles.
 New bidentate monoanionic and tridentate bianionic ligands
;
_journal_issue 11
_journal_name_full 'Journal of the Chemical Society, Dalton Transactions'
_journal_page_first 1781
_journal_paper_doi 10.1039/a801076e
_journal_year 1998
_chemical_formula_sum 'C27 H23 Cl N3 O3 P Pd'
_chemical_formula_weight 610.30
_chemical_name_systematic
;
 ?
;
_space_group_IT_number 2
_symmetry_space_group_name_Hall '-P 1'
_symmetry_space_group_name_H-M 'P -1'
_atom_sites_solution_hydrogens geom
_atom_sites_solution_primary direct
_atom_sites_solution_secondary difmap
_audit_creation_method SHELXL
_cell_angle_alpha 77.012(7)
_cell_angle_beta 83.563(15)
_cell_angle_gamma 87.239(13)
_cell_formula_units_Z 2
_cell_length_a 9.475(3)
_cell_length_b 10.4872(10)
_cell_length_c 13.3010(15)
_cell_measurement_temperature 293(2)
_cell_volume 1279.4(4)
_computing_structure_refinement 'SHELXL-93 (Sheldrick, 1993)'
_computing_structure_solution 'SHELXS-86 (Sheldrick, 1990)'
_diffrn_ambient_temperature 293(2)
_diffrn_radiation_monochromator graphite
_diffrn_radiation_source 'fine-focus sealed tube'
_diffrn_radiation_type MoK\a
_diffrn_radiation_wavelength 0.71069
_diffrn_reflns_av_R_equivalents 0.1389
_diffrn_reflns_av_sigmaI/netI 0.0301
_diffrn_reflns_limit_h_max 13
_diffrn_reflns_limit_h_min -13
_diffrn_reflns_limit_k_max 14
_diffrn_reflns_limit_k_min -14
_diffrn_reflns_limit_l_max 18
_diffrn_reflns_limit_l_min -4
_diffrn_reflns_number 7545
_diffrn_reflns_theta_max 29.96
_diffrn_reflns_theta_min 1.58
_exptl_absorpt_coefficient_mu 0.927
_exptl_crystal_density_diffrn 1.584
_exptl_crystal_F_000 616
_refine_diff_density_max 1.447
_refine_diff_density_min -1.253
_refine_diff_density_rms 0.114
_refine_ls_extinction_coef 0.0008(10)
_refine_ls_extinction_expression Fc^*^=kFc[1+0.001xFc^2^\l^3^/sin(2\q)]^-1/4^
_refine_ls_extinction_method SHELXL
_refine_ls_goodness_of_fit_all 1.034
_refine_ls_goodness_of_fit_obs 1.047
_refine_ls_matrix_type full
_refine_ls_number_parameters 418
_refine_ls_number_reflns 7394
_refine_ls_number_restraints 0
_refine_ls_restrained_S_all 1.163
_refine_ls_restrained_S_obs 1.047
_refine_ls_R_factor_all 0.0652
_refine_ls_R_factor_obs 0.0467
_refine_ls_shift/esd_max 0.106
_refine_ls_shift/esd_mean 0.006
_refine_ls_structure_factor_coef Fsqd
_refine_ls_weighting_details 'w=1/[\s^2^(Fo^2^)+(0.0965P)^2^+0.3375P] where P=(Fo^2^+2Fc^2^)/3'
_refine_ls_weighting_scheme calc
_refine_ls_wR_factor_all 0.1538
_refine_ls_wR_factor_obs 0.1260
_reflns_number_observed 6190
_reflns_number_total 7444
_reflns_observed_criterion >2sigma(I)
_cod_data_source_file e801076sup1.cif
_cod_data_source_block rm18
_cod_depositor_comments
;
The following automatic conversions were performed:

'_refine_ls_weighting_scheme' value 'calc
w=1/[\s^2^(Fo^2^)+(0.0965P)^2^+0.3375P] where P=(Fo^2^+2Fc^2^)/3' was
changed to 'calc'. New tag '_refine_ls_weighting_details' was
created. The value of the new tag was set to
'w=1/[\s^2^(Fo^2^)+(0.0965P)^2^+0.3375P] where P=(Fo^2^+2Fc^2^)/3'.

Automatic conversion script
Id: cif_fix_values 3143 2015-03-26 13:38:13Z robertas 
;
_cod_database_code 7028037

loop_
_symmetry_equiv_pos_as_xyz
'x, y, z'
'-x, -y, -z'

loop_
_atom_site_aniso_label
_atom_site_aniso_U_11
_atom_site_aniso_U_22
_atom_site_aniso_U_33
_atom_site_aniso_U_23
_atom_site_aniso_U_13
_atom_site_aniso_U_12
Pd 0.03879(14) 0.02996(13) 0.02919(12) -0.00746(8) -0.00945(8) 0.00238(8)
P 0.0346(4) 0.0317(3) 0.0299(3) -0.0098(3) -0.0088(3) 0.0068(3)
Cl 0.0745(6) 0.0349(4) 0.0432(4) -0.0117(3) -0.0172(4) -0.0028(4)
O1 0.082(2) 0.051(2) 0.054(2) 0.0029(13) -0.0321(15) -0.0046(15)
N1 0.064(2) 0.0354(14) 0.0366(14) 0.0001(11) -0.0162(13) -0.0033(13)
N2 0.0465(15) 0.0357(13) 0.0315(12) -0.0054(10) -0.0109(10) 0.0009(11)
C1 0.042(2) 0.0346(14) 0.0312(13) -0.0081(11) -0.0047(11) -0.0010(12)
C2 0.047(2) 0.039(2) 0.039(2) -0.0103(13) -0.0061(13) -0.0042(13)
C3 0.045(2) 0.046(2) 0.045(2) -0.0202(14) 0.0018(14) -0.0103(14)
C4 0.072(3) 0.038(2) 0.053(2) -0.010(2) 0.006(2) -0.017(2)
C5 0.080(3) 0.037(2) 0.047(2) -0.0032(15) -0.006(2) -0.011(2)
C6 0.047(2) 0.0361(15) 0.0338(14) -0.0064(12) -0.0065(12) -0.0053(13)
C7 0.053(2) 0.040(2) 0.0343(15) -0.0067(12) -0.0144(13) -0.0004(14)
C8 0.052(2) 0.052(2) 0.0350(15) -0.0051(13) -0.0141(13) -0.0011(15)
C9 0.086(3) 0.071(3) 0.046(2) -0.006(2) -0.030(2) -0.020(3)
C10 0.0376(14) 0.0354(14) 0.0317(13) -0.0109(11) -0.0089(11) 0.0048(11)
C11 0.040(2) 0.046(2) 0.054(2) -0.0175(15) -0.0075(14) 0.0038(14)
C12 0.046(2) 0.054(2) 0.061(2) -0.020(2) 0.003(2) -0.009(2)
C13 0.066(2) 0.042(2) 0.046(2) -0.0100(15) -0.004(2) -0.014(2)
C14 0.059(2) 0.035(2) 0.063(2) 0.000(2) -0.012(2) 0.003(2)
C15 0.043(2) 0.039(2) 0.053(2) -0.0027(14) -0.0048(15) 0.0049(14)
C16 0.0385(14) 0.0343(14) 0.0333(14) -0.0122(11) -0.0060(11) 0.0053(11)
C17 0.053(2) 0.053(2) 0.037(2) -0.0165(14) -0.0153(14) 0.020(2)
C18 0.051(2) 0.067(2) 0.037(2) -0.020(2) -0.0120(14) 0.016(2)
C19 0.055(2) 0.053(2) 0.045(2) -0.026(2) 0.003(2) 0.005(2)
C20 0.051(2) 0.0347(15) 0.047(2) -0.0145(13) -0.0001(14) 0.0067(13)
C21 0.044(2) 0.0331(14) 0.0369(15) -0.0073(12) -0.0032(12) 0.0067(12)
C22 0.0357(14) 0.0366(14) 0.0336(13) -0.0086(11) -0.0060(11) 0.0058(11)
C23 0.050(2) 0.0329(14) 0.039(2) -0.0083(12) -0.0001(13) 0.0044(13)
C24 0.051(2) 0.048(2) 0.049(2) -0.011(2) 0.007(2) 0.012(2)
C25 0.037(2) 0.089(3) 0.058(2) -0.011(2) -0.004(2) 0.012(2)
C26 0.040(2) 0.115(4) 0.069(3) -0.042(3) -0.016(2) 0.009(2)
C27 0.043(2) 0.076(3) 0.054(2) -0.033(2) -0.012(2) 0.008(2)
N3 0.060(2) 0.060(2) 0.062(2) -0.030(2) -0.001(2) -0.015(2)
O2 0.099(3) 0.064(2) 0.089(3) -0.030(2) -0.007(2) -0.037(2)
O3 0.138(4) 0.079(3) 0.121(4) -0.024(3) -0.080(3) -0.024(3)

loop_
_atom_site_label
_atom_site_type_symbol
_atom_site_fract_x
_atom_site_fract_y
_atom_site_fract_z
_atom_site_U_iso_or_equiv
_atom_site_thermal_displace_type
_atom_site_occupancy
_atom_site_calc_flag
Pd Pd 0.25688(2) 0.24097(2) 0.12117(2) 0.03214(9) Uani 1 d
P P 0.34031(8) 0.15320(7) 0.27396(6) 0.0314(2) Uani 1 d
Cl Cl 0.19413(12) 0.03353(8) 0.10025(7) 0.0495(2) Uani 1 d
O1 O 0.0420(4) 0.4866(3) -0.1906(2) 0.0626(8) Uani 1 d
N1 N 0.1926(4) 0.4710(3) -0.0335(2) 0.0458(7) Uani 1 d
N2 N 0.1656(3) 0.3427(3) -0.0118(2) 0.0378(5) Uani 1 d
C1 C 0.3266(3) 0.4214(3) 0.1131(2) 0.0357(6) Uani 1 d
C2 C 0.4188(4) 0.4664(3) 0.1691(3) 0.0413(7) Uani 1 d
C3 C 0.4573(4) 0.5980(4) 0.1450(3) 0.0442(7) Uani 1 d
C4 C 0.4043(5) 0.6882(4) 0.0649(3) 0.0546(10) Uani 1 d
C5 C 0.3158(5) 0.6454(4) 0.0060(3) 0.0553(10) Uani 1 d
C6 C 0.2783(4) 0.5138(3) 0.0290(2) 0.0389(6) Uani 1 d
C7 C 0.0894(4) 0.2935(3) -0.0690(3) 0.0419(7) Uani 1 d
C8 C 0.0280(4) 0.3684(4) -0.1619(3) 0.0462(7) Uani 1 d
C9 C -0.0472(7) 0.2911(6) -0.2186(4) 0.0665(13) Uani 1 d
C10 C 0.2753(3) -0.0081(3) 0.3407(2) 0.0341(6) Uani 1 d
C11 C 0.1313(4) -0.0175(4) 0.3762(3) 0.0455(7) Uani 1 d
C12 C 0.0776(5) -0.1337(4) 0.4355(3) 0.0530(9) Uani 1 d
C13 C 0.1671(5) -0.2418(4) 0.4602(3) 0.0513(9) Uani 1 d
C14 C 0.3074(5) -0.2353(4) 0.4237(4) 0.0536(9) Uani 1 d
C15 C 0.3631(4) -0.1183(4) 0.3636(3) 0.0466(8) Uani 1 d
C16 C 0.2924(3) 0.2424(3) 0.3761(2) 0.0347(6) Uani 1 d
C17 C 0.3399(4) 0.1982(4) 0.4738(3) 0.0467(8) Uani 1 d
C18 C 0.3016(4) 0.2657(4) 0.5521(3) 0.0505(9) Uani 1 d
C19 C 0.2144(4) 0.3760(4) 0.5333(3) 0.0495(9) Uani 1 d
C20 C 0.1613(4) 0.4160(3) 0.4394(3) 0.0437(7) Uani 1 d
C21 C 0.1992(4) 0.3495(3) 0.3604(3) 0.0385(6) Uani 1 d
C22 C 0.5322(3) 0.1345(3) 0.2563(2) 0.0352(6) Uani 1 d
C23 C 0.5878(4) 0.0605(3) 0.1847(3) 0.0412(7) Uani 1 d
C24 C 0.7317(4) 0.0424(4) 0.1656(3) 0.0508(9) Uani 1 d
C25 C 0.8234(4) 0.0987(5) 0.2134(4) 0.0630(12) Uani 1 d
C26 C 0.7709(5) 0.1749(7) 0.2832(4) 0.0710(14) Uani 1 d
C27 C 0.6259(4) 0.1922(5) 0.3053(3) 0.0541(9) Uani 1 d
N3 N 0.5559(4) 0.6394(4) 0.2065(3) 0.0577(9) Uani 1 d
O2 O 0.5917(5) 0.7517(4) 0.1865(3) 0.0811(11) Uani 1 d
O3 O 0.6023(6) 0.5578(4) 0.2770(4) 0.106(2) Uani 1 d
H1N H 0.1668(53) 0.5124(50) -0.0864(39) 0.058(14) Uiso 1 d
H2 H 0.4660(58) 0.4114(51) 0.2249(42) 0.068(15) Uiso 1 d
H4 H 0.4299(61) 0.7704(57) 0.0514(44) 0.076(17) Uiso 1 d
H5 H 0.2913(65) 0.7023(58) -0.0573(47) 0.084(18) Uiso 1 d
H7 H 0.0726(46) 0.1995(44) -0.0457(33) 0.047(11) Uiso 1 d
H9 H -0.1144(88) 0.3342(80) -0.2737(65) 0.130(27) Uiso 1 d
H9A H -0.1110(94) 0.2355(86) -0.1826(67) 0.130(30) Uiso 1 d
H9B H 0.0178(87) 0.2464(76) -0.2686(62) 0.133(29) Uiso 1 d
H11 H 0.0701(63) 0.0622(59) 0.3517(45) 0.087(18) Uiso 1 d
H12 H -0.0134(60) -0.1448(51) 0.4536(41) 0.068(15) Uiso 1 d
H13 H 0.1249(73) -0.3205(66) 0.4901(51) 0.103(21) Uiso 1 d
H14 H 0.3666(81) -0.3035(74) 0.4366(57) 0.121(26) Uiso 1 d
H15 H 0.4528(58) -0.1100(49) 0.3434(39) 0.067(15) Uiso 1 d
H17 H 0.3942(48) 0.1163(45) 0.4858(34) 0.052(12) Uiso 1 d
H18 H 0.3249(37) 0.2337(33) 0.6209(27) 0.028(8) Uiso 1 d
H19 H 0.1930(55) 0.4148(49) 0.5717(39) 0.062(14) Uiso 1 d
H20 H 0.1014(46) 0.4941(43) 0.4296(33) 0.046(11) Uiso 1 d
H21 H 0.1681(36) 0.3840(33) 0.2988(27) 0.026(8) Uiso 1 d
H23 H 0.5296(46) 0.0207(42) 0.1503(33) 0.045(11) Uiso 1 d
H24 H 0.7588(50) -0.0112(46) 0.1231(37) 0.054(12) Uiso 1 d
H25 H 0.9260(66) 0.0835(55) 0.2011(43) 0.081(17) Uiso 1 d
H26 H 0.8284(76) 0.2079(68) 0.3075(54) 0.102(23) Uiso 1 d
H27 H 0.5923(47) 0.2447(43) 0.3451(35) 0.049(11) Uiso 1 d

loop_
_atom_type_symbol
_atom_type_description
_atom_type_scat_dispersion_real
_atom_type_scat_dispersion_imag
_atom_type_scat_source
C C 0.0033 0.0016 'International Tables Vol C Tables 4.2.6.8 and 6.1.1.4'
H H 0.0000 0.0000 'International Tables Vol C Tables 4.2.6.8 and 6.1.1.4'
N N 0.0061 0.0033 'International Tables Vol C Tables 4.2.6.8 and 6.1.1.4'
O O 0.0106 0.0060 'International Tables Vol C Tables 4.2.6.8 and 6.1.1.4'
Cl Cl 0.1484 0.1585 'International Tables Vol C Tables 4.2.6.8 and 6.1.1.4'
P P 0.1023 0.0942 'International Tables Vol C Tables 4.2.6.8 and 6.1.1.4'
Pd Pd -0.9988 1.0072 'International Tables Vol C Tables 4.2.6.8 and 6.1.1.4'

loop_
_geom_angle_atom_site_label_1
_geom_angle_atom_site_label_2
_geom_angle_atom_site_label_3
_geom_angle
C1 Pd N2 80.54(12)
C1 Pd P 94.68(9)
N2 Pd P 172.23(8)
C1 Pd Cl 169.85(9)
N2 Pd Cl 93.58(8)
P Pd Cl 92.00(3)
C22 P C16 108.74(15)
C22 P C10 105.63(14)
C16 P C10 99.61(14)
C22 P Pd 110.17(10)
C16 P Pd 115.47(10)
C10 P Pd 116.32(10)
N2 N1 C6 117.3(3)
N2 N1 H1N 115.6(37)
C6 N1 H1N 126.4(37)
C7 N2 N1 121.2(3)
C7 N2 Pd 126.8(2)
N1 N2 Pd 111.9(2)
C2 C1 C6 116.0(3)
C2 C1 Pd 131.7(2)
C6 C1 Pd 112.1(2)
C1 C2 C3 121.2(3)
C1 C2 H2 124.2(33)
C3 C2 H2 114.5(33)
C4 C3 C2 121.9(3)
C4 C3 N3 119.5(3)
C2 C3 N3 118.6(4)
C5 C4 C3 118.2(4)
C5 C4 H4 121.6(38)
C3 C4 H4 120.2(38)
C4 C5 C6 120.1(4)
C4 C5 H5 119.5(37)
C6 C5 H5 119.6(37)
N1 C6 C5 119.4(3)
N1 C6 C1 118.1(3)
C5 C6 C1 122.5(3)
N2 C7 C8 125.0(3)
N2 C7 H7 115.4(26)
C8 C7 H7 119.6(26)
O1 C8 C7 121.3(3)
O1 C8 C9 122.8(4)
C7 C8 C9 115.8(4)
C8 C9 H9 122.3(45)
C8 C9 H9A 117.9(55)
H9 C9 H9A 94.1(64)
C8 C9 H9B 114.7(46)
H9 C9 H9B 94.4(55)
H9A C9 H9B 109.6(66)
C15 C10 C11 119.0(3)
C15 C10 P 123.4(3)
C11 C10 P 117.5(2)
C12 C11 C10 120.5(3)
C12 C11 H11 123.2(34)
C10 C11 H11 116.1(34)
C11 C12 C13 119.9(4)
C11 C12 H12 122.5(35)
C13 C12 H12 117.4(35)
C14 C13 C12 120.4(4)
C14 C13 H13 121.6(42)
C12 C13 H13 116.8(43)
C13 C14 C15 120.3(4)
C13 C14 H14 122.4(49)
C15 C14 H14 117.4(50)
C10 C15 C14 119.9(4)
C10 C15 H15 117.8(34)
C14 C15 H15 122.1(34)
C21 C16 C17 118.9(3)
C21 C16 P 120.3(2)
C17 C16 P 120.5(2)
C18 C17 C16 120.4(3)
C18 C17 H17 122.0(26)
C16 C17 H17 117.5(26)
C19 C18 C17 119.7(3)
C19 C18 H18 117.7(21)
C17 C18 H18 122.3(21)
C20 C19 C18 120.2(3)
C20 C19 H19 116.5(41)
C18 C19 H19 123.3(41)
C19 C20 C21 120.5(3)
C19 C20 H20 117.2(26)
C21 C20 H20 122.2(26)
C16 C21 C20 120.1(3)
C16 C21 H21 122.8(22)
C20 C21 H21 116.9(22)
C27 C22 C23 118.7(3)
C27 C22 P 124.7(3)
C23 C22 P 116.5(3)
C24 C23 C22 120.6(4)
C24 C23 H23 117.7(26)
C22 C23 H23 121.7(26)
C25 C24 C23 120.7(4)
C25 C24 H24 123.9(31)
C23 C24 H24 115.3(31)
C24 C25 C26 119.8(4)
C24 C25 H25 120.5(33)
C26 C25 H25 119.6(34)
C27 C26 C25 120.4(5)
C27 C26 H26 123.4(51)
C25 C26 H26 116.2(51)
C26 C27 C22 119.8(4)
C26 C27 H27 120.8(30)
C22 C27 H27 119.2(30)
O2 N3 O3 121.7(4)
O2 N3 C3 119.8(4)
O3 N3 C3 118.5(4)

loop_
_geom_bond_atom_site_label_1
_geom_bond_atom_site_label_2
_geom_bond_distance
Pd C1 2.010(3)
Pd N2 2.103(3)
Pd P 2.2475(8)
Pd Cl 2.3659(9)
P C22 1.814(3)
P C16 1.822(3)
P C10 1.825(3)
O1 C8 1.222(5)
N1 N2 1.342(4)
N1 C6 1.380(4)
N1 H1N 0.80(5)
N2 C7 1.304(4)
C1 C2 1.373(5)
C1 C6 1.409(4)
C2 C3 1.401(5)
C2 H2 0.97(5)
C3 C4 1.380(6)
C3 N3 1.449(5)
C4 C5 1.363(6)
C4 H4 0.88(6)
C5 C6 1.399(5)
C5 H5 0.96(6)
C7 C8 1.470(5)
C7 H7 0.98(4)
C8 C9 1.479(6)
C9 H9 1.04(9)
C9 H9A 0.88(9)
C9 H9B 1.03(8)
C10 C15 1.389(4)
C10 C11 1.393(5)
C11 C12 1.380(6)
C11 H11 1.01(6)
C12 C13 1.384(6)
C12 H12 0.87(6)
C13 C14 1.362(6)
C13 H13 0.92(7)
C14 C15 1.396(5)
C14 H14 0.89(7)
C15 H15 0.86(5)
C16 C21 1.388(4)
C16 C17 1.394(4)
C17 C18 1.393(5)
C17 H17 0.97(5)
C18 C19 1.381(5)
C18 H18 0.95(3)
C19 C20 1.370(6)
C19 H19 0.73(5)
C20 C21 1.393(4)
C20 H20 0.97(4)
C21 H21 0.89(3)
C22 C27 1.392(5)
C22 C23 1.402(4)
C23 C24 1.371(5)
C23 H23 0.92(5)
C24 C25 1.360(7)
C24 H24 0.89(5)
C25 C26 1.392(7)
C25 H25 0.98(6)
C26 C27 1.384(6)
C26 H26 0.79(7)
C27 H27 0.87(4)
N3 O2 1.204(5)
N3 O3 1.226(6)
